data_2002667
loop_
_publ_author_name
'Peters, E'
'Mueller-Buschbaum, Hk'

_publ_section_title
;
Hochtemperatursynthese und Kristallchemie der Oxotantalate (Cr2+)0.761
Ta2.095 O6 und Fe Ta2 O6
;
_journal_name_full
;
Zeitschrift fuer Naturforschung, Teil B. Anorganische Chemie,
Organische Chemie (42,1987-)
;
_journal_page_first 712
_journal_page_last 716
_journal_volume 50
_journal_year 1995
_chemical_formula_structural 'Fe (Ta2 O6)'
_chemical_formula_sum 'Fe O6 Ta2'
_chemical_name_mineral Ferrotapiolite
_chemical_name_systematic 'Iron ditantalate'
_space_group_IT_number 136
_symmetry_cell_setting tetragonal
_symmetry_Int_Tables_number 136
_symmetry_space_group_name_Hall '-P 4n 2n'
_symmetry_space_group_name_H-M 'P 42/m n m'
_cell_angle_alpha 90
_cell_angle_beta 90
_cell_angle_gamma 90
_cell_formula_units_Z 2
_cell_length_a 4.7595(5)
_cell_length_b 4.7595(5)
_cell_length_c 9.201(2)
_cell_volume 208.4
_refine_ls_R_factor_all 0.034
_cod_database_code 2002667

loop_
_symmetry_equiv_pos_as_xyz
x,y,z
-x,-y,z
1/2+x,1/2-y,1/2+z
1/2-x,1/2+y,1/2+z
-x,-y,-z
x,y,-z
1/2-x,1/2+y,1/2-z
1/2+x,1/2-y,1/2-z
y,x,z
-y,-x,z
1/2-y,1/2+x,1/2+z
1/2+y,1/2-x,1/2+z
-y,-x,-z
y,x,-z
1/2+y,1/2-x,1/2-z
1/2-y,1/2+x,1/2-z

loop_
_atom_site_aniso_label
_atom_site_aniso_U_11
_atom_site_aniso_U_12
_atom_site_aniso_U_13
_atom_site_aniso_U_22
_atom_site_aniso_U_23
_atom_site_aniso_U_33
Ta1 0.01046(14) 0.0008(3) 0. 0.01046(14) 0. 0.0033(2)
Fe1 0.0111(5) -0.0104(14) 0. 0.0111(5) 0. 0.0020(8)
O1 0.028(2) -0.004(3) 0.0010(14) 0.028(2) 0.0010(14) 0.014(2)
O2 0.027(2) .000(3) 0. 0.027(2) 0. 0.011(3)

loop_
_atom_site_label
_atom_site_type_symbol
_atom_site_symmetry_multiplicity
_atom_site_Wyckoff_symbol
_atom_site_fract_x
_atom_site_fract_y
_atom_site_fract_z
_atom_site_occupancy
_atom_site_attached_hydrogens
_atom_site_calc_flag
Ta1 Ta5+ 4 e 0. 0. 0.33077(4) 1. 0 d
Fe1 Fe2+ 2 a 0. 0. 0. 1. 0 d
O1 O2- 8 j 0.2938(10) 0.2938(10) 0.3229(6) 1. 0 d
O2 O2- 4 f 0.3125(14) 0.3125(14) 0. 1. 0 d

loop_
_atom_type_symbol
_atom_type_oxidation_number
Ta5+ 5.000
Fe2+ 2.000
O2- -2.000
